data_4133670
loop_
_publ_author_name
'Sun, Tu'
'Wei, Lei'
'Chen, Yichong'
'Ma, Yanhang'
'Zhang, Yue-Biao'

_publ_section_title
;
 Atomic-Level Characterization of Dynamics of a 3D Covalent Organic
 Framework by Cryo-Electron Diffraction Tomography.
;
_journal_issue 28
_journal_name_full 'Journal of the American Chemical Society'
_journal_page_first 10962
_journal_page_last 10966
_journal_paper_doi 10.1021/jacs.9b04895
_journal_volume 141
_journal_year 2019
_chemical_formula_moiety '0.25(C164 H112 N16)'
_chemical_formula_sum 'C41 H28 N4'
_chemical_formula_weight 576.67
_chemical_name_systematic COF-300-PMMA_cryo
_space_group_crystal_system tetragonal
_space_group_IT_number 88
_space_group_name_Hall '-I 4ad'
_space_group_name_H-M_alt 'I 41/a :2'
_atom_sites_solution_hydrogens geom
_atom_sites_solution_primary direct
_audit_creation_date 2019-05-05
_audit_creation_method
;
Olex2 1.2
(compiled 2018.05.29 svn.r3508 for OlexSys, GUI svn.r5506)
;
_cell_angle_alpha 90
_cell_angle_beta 90
_cell_angle_gamma 90
_cell_formula_units_Z 4
_cell_length_a 27.300
_cell_length_b 27.300
_cell_length_c 7.700
_cell_measurement_temperature 77
_cell_volume 5738.733
_computing_molecular_graphics 'Olex2 (Dolomanov et al., 2009)'
_computing_publication_material 'Olex2 (Dolomanov et al., 2009)'
_computing_structure_refinement 'XL (Sheldrick, 2008)'
_computing_structure_solution 'ShelXS (Sheldrick, 2008)'
_diffrn_ambient_temperature 77
_diffrn_measured_fraction_theta_full 0.572
_diffrn_measured_fraction_theta_max 0.572
_diffrn_measurement_device_type 'JEOL JEM 2100 Plus with TVIPS CMOS'
_diffrn_radiation_wavelength 0.0251
_diffrn_reflns_av_R_equivalents 0.2740
_diffrn_reflns_av_unetI/netI 0.1908
_diffrn_reflns_Laue_measured_fraction_full 0.572
_diffrn_reflns_Laue_measured_fraction_max 0.572
_diffrn_reflns_limit_h_max 14
_diffrn_reflns_limit_h_min -13
_diffrn_reflns_limit_k_max 15
_diffrn_reflns_limit_k_min -16
_diffrn_reflns_limit_l_max 4
_diffrn_reflns_limit_l_min -4
_diffrn_reflns_number 616
_diffrn_reflns_point_group_measured_fraction_full 0.572
_diffrn_reflns_point_group_measured_fraction_max 0.572
_diffrn_reflns_theta_full 0.479
_diffrn_reflns_theta_max 0.479
_diffrn_reflns_theta_min 0.053
_exptl_absorpt_coefficient_mu 0.040
_exptl_absorpt_correction_type none
_exptl_crystal_colour 'dull yellowish yellow'
_exptl_crystal_colour_lustre dull
_exptl_crystal_colour_modifier yellowish
_exptl_crystal_colour_primary yellow
_exptl_crystal_density_diffrn 0.667
_exptl_crystal_description prism
_exptl_crystal_F_000 1208
_exptl_crystal_preparation 'Included of monomer and polymerized in the pore'
_exptl_crystal_recrystallization_method 'Y. B. Zhang, et al. J. Am. Chem. Soc. 2019, 141, 3298.'
_exptl_crystal_size_max 0.006
_exptl_crystal_size_mid 0.001
_exptl_crystal_size_min 0.0006
_refine_diff_density_max 0.584
_refine_diff_density_min -0.657
_refine_diff_density_rms 0.196
_refine_ls_extinction_method none
_refine_ls_goodness_of_fit_ref 1.192
_refine_ls_hydrogen_treatment constr
_refine_ls_matrix_type full
_refine_ls_number_parameters 60
_refine_ls_number_reflns 253
_refine_ls_number_restraints 241
_refine_ls_restrained_S_all 0.800
_refine_ls_R_factor_all 0.4084
_refine_ls_R_factor_gt 0.4033
_refine_ls_shift/su_max 0.000
_refine_ls_shift/su_mean 0.000
_refine_ls_structure_factor_coef Fsqd
_refine_ls_weighting_details 'w=1/[\s^2^(Fo^2^)+(0.2000P)^2^+3000.0000P] where P=(Fo^2^+2Fc^2^)/3'
_refine_ls_weighting_scheme calc
_refine_ls_wR_factor_gt 0.7484
_refine_ls_wR_factor_ref 0.7525
_reflns_Friedel_coverage 0.000
_reflns_number_gt 218
_reflns_number_total 253
_reflns_threshold_expression 'I > 2\s(I)'
_cod_data_source_file ja9b04895_si_006.cif
_cod_data_source_block COF-300-PMMA_Cryo
_cod_original_cell_volume 5738.7
_cod_original_sg_symbol_H-M 'I 41/a'
_cod_database_code 4133670
_shelx_shelxl_version_number 2017/1
_shelx_space_group_comment
;
The symmetry employed for this shelxl refinement is uniquely defined
by the following loop, which should always be used as a source of
symmetry information in preference to the above space-group names.
They are only intended as comments.
;
_shelx_estimated_absorpt_t_max 1.000
_shelx_estimated_absorpt_t_min 1.000
_olex2_refinement_description
;
1. Fixed Uiso
 At 1.2 times of:
  All C(H) groups
2. Restrained distances
 C2-C1 = N1-C5 = C9-C8
 1.5 with sigma of 0.02
 N1-C8
 1.3 with sigma of 0.02
 C1-C3 \\sim C1-C7 \\sim N1-C4 \\sim N1-C6 \\sim C8-C10 \\sim C8-C11
 with sigma of 0.02
 C2-C4 \\sim C6-C2 \\sim C4-C6 \\sim C5-C3 \\sim C5-C7 \\sim C7-C3 \\sim
C9-C11_$1 \\sim C11_$1-C10_$1 ~
 C10_$1-C9 \\sim C9_$1-C10 \\sim C9_$1-C11 \\sim C11-C10
 with sigma of 0.02
 C6-C5 \\sim C7-C6 \\sim C7-C2 \\sim C3-C2 \\sim C4-C3 \\sim C5-C4 \\sim C9-C11
\\sim C11-C10_$1 \\sim C9_$1-
 C10_$1 \\sim C9_$1-C11_$1 \\sim C11_$1-C10 \\sim C9-C10
 with sigma of 0.02
 C2-C1 \\sim N1-C5 \\sim C9-C8
 with sigma of 0.02
3. Restrained planarity
 C2, C6, C7, C5, C4, C3
 with sigma of 0.1
 C9, C10, C11_$1, C9_$1, C10_$1, C11
 with sigma of 0.1
4. Uiso/Uaniso restraints and constraints
Uanis(C5) = Uanis(C4) = Uanis(C3) = Uanis(C2) = Uanis(C7) = Uanis(C6)
Uanis(C11) = Uanis(C9) = Uanis(C10)
5. Rigid body (RIGU) restrains
 C2, C3, C4, C5, C6, C7, C1, N1, C9, C9, C8, C8, C10, C10, C11, C11
 with sigma for 1-2 distances of 0.004 and sigma for 1-3 distances of 0.004
6.a Aromatic/amide H refined with riding coordinates:
 C3(H3), C4(H4), C6(H6), C7(H7), C8(H8), C10(H10), C11(H11)
;
_olex2_exptl_crystal_mounting_method 'copper grid coated with ultrathin carbon film'
_olex2_submission_special_instructions 'No special instructions were received'

loop_
_space_group_symop_operation_xyz
'x, y, z'
'-x+1/2, -y, z+1/2'
'-y+3/4, x+1/4, z+1/4'
'y+3/4, -x+3/4, z+3/4'
'x+1/2, y+1/2, z+1/2'
'-x+1, -y+1/2, z+1'
'-y+5/4, x+3/4, z+3/4'
'y+5/4, -x+5/4, z+5/4'
'-x, -y, -z'
'x-1/2, y, -z-1/2'
'y-3/4, -x-1/4, -z-1/4'
'-y-3/4, x-3/4, -z-3/4'
'-x+1/2, -y+1/2, -z+1/2'
'x, y+1/2, -z'
'y-1/4, -x+1/4, -z+1/4'
'-y-1/4, x-1/4, -z-1/4'

loop_
_atom_site_label
_atom_site_type_symbol
_atom_site_fract_x
_atom_site_fract_y
_atom_site_fract_z
_atom_site_U_iso_or_equiv
_atom_site_adp_type
_atom_site_occupancy
_atom_site_site_symmetry_order
_atom_site_calc_flag
_atom_site_refinement_flags_posn
_atom_site_refinement_flags_adp
_atom_site_refinement_flags_occupancy
C2 C -0.0004(17) 0.2939(15) 0.743(7) 0.08(2) Uani 1 1 d D U .
C3 C 0.0365(19) 0.2994(18) 0.870(8) 0.08(2) Uani 1 1 d D U .
H3 H 0.062295 0.276107 0.876936 0.101 Uiso 1 1 calc R . .
C4 C 0.035(2) 0.339(2) 0.985(8) 0.08(2) Uani 1 1 d D U .
H4 H 0.061078 0.343588 1.066704 0.101 Uiso 1 1 calc R . .
C5 C -0.004(2) 0.373(3) 0.980(8) 0.08(2) Uani 1 1 d D U .
C6 C -0.040(2) 0.368(2) 0.852(7) 0.08(2) Uani 1 1 d D U .
H6 H -0.065936 0.391152 0.843846 0.101 Uiso 1 1 calc R . .
C7 C -0.0387(19) 0.3282(16) 0.735(6) 0.08(2) Uani 1 1 d D U .
H7 H -0.063649 0.324600 0.649473 0.101 Uiso 1 1 calc R . .
C1 C 0.000000 0.250000 0.625000 0.11(4) Uani 1 4 d DS TU P
N1 N -0.011(3) 0.408(4) 1.126(11) 0.14(5) Uani 1 1 d D U .
C9 C 0.009(4) 0.461(2) 1.386(6) 0.13(4) Uani 1 1 d D U .
C8 C 0.013(4) 0.417(3) 1.270(10) 0.11(5) Uani 1 1 d D U .
H8 H 0.036003 0.392069 1.304629 0.135 Uiso 1 1 calc R . .
C10 C 0.025(4) 0.4583(19) 1.559(7) 0.13(4) Uani 1 1 d D U .
H10 H 0.042587 0.430205 1.598172 0.159 Uiso 1 1 calc R . .
C11 C -0.017(4) 0.502(2) 1.327(6) 0.13(4) Uani 1 1 d D U .
H11 H -0.027797 0.504090 1.210624 0.159 Uiso 1 1 calc R . .

loop_
_atom_site_aniso_label
_atom_site_aniso_U_11
_atom_site_aniso_U_22
_atom_site_aniso_U_33
_atom_site_aniso_U_23
_atom_site_aniso_U_13
_atom_site_aniso_U_12
C2 0.08(5) 0.10(5) 0.07(5) 0.03(3) 0.02(3) -0.02(2)
C3 0.08(5) 0.10(5) 0.07(5) 0.03(3) 0.02(3) -0.02(2)
C4 0.08(5) 0.10(5) 0.07(5) 0.03(3) 0.02(3) -0.02(2)
C5 0.08(5) 0.10(5) 0.07(5) 0.03(3) 0.02(3) -0.02(2)
C6 0.08(5) 0.10(5) 0.07(5) 0.03(3) 0.02(3) -0.02(2)
C7 0.08(5) 0.10(5) 0.07(5) 0.03(3) 0.02(3) -0.02(2)
C1 0.12(5) 0.12(5) 0.11(7) 0.000 0.000 0.000
N1 0.13(8) 0.17(8) 0.12(7) -0.03(6) -0.02(5) 0.04(6)
C9 0.18(9) 0.09(7) 0.13(7) 0.00(5) -0.05(6) 0.02(6)
C8 0.15(11) 0.08(7) 0.11(7) 0.01(5) -0.02(6) 0.00(8)
C10 0.18(9) 0.09(7) 0.13(7) 0.00(5) -0.05(6) 0.02(6)
C11 0.18(9) 0.09(7) 0.13(7) 0.00(5) -0.05(6) 0.02(6)

loop_
_atom_type_symbol
_atom_type_description
_atom_type_scat_dispersion_real
_atom_type_scat_dispersion_imag
_atom_type_scat_source
C C 0.0033 0.0016 'International Tables Vol C Tables 4.2.6.8 and 6.1.1.4'
H H 0.0000 0.0000 'International Tables Vol C Tables 4.2.6.8 and 6.1.1.4'
N N 0.0061 0.0033 'International Tables Vol C Tables 4.2.6.8 and 6.1.1.4'

loop_
_geom_angle_atom_site_label_1
_geom_angle_atom_site_label_2
_geom_angle_atom_site_label_3
_geom_angle
_geom_angle_site_symmetry_1
_geom_angle_site_symmetry_3
C3 C2 C1 119.9(13) . .
C7 C2 C3 119.7(11) . .
C7 C2 C1 120.4(13) . .
C4 C3 C2 120.2(12) . .
C3 C4 C5 120.1(12) . .
C4 C5 N1 119.7(14) . .
C6 C5 C4 119.7(11) . .
C6 C5 N1 120.0(14) . .
C7 C6 C5 120.1(12) . .
C2 C7 C6 120.2(12) . .
C2 C1 C2 111(3) 6_454 15_556
C2 C1 C2 111(3) 12_667 6_454
C2 C1 C2 111(3) . 15_556
C2 C1 C2 106(5) 12_667 15_556
C2 C1 C2 111(3) . 12_667
C2 C1 C2 106(5) . 6_454
C8 N1 C5 133(6) . .
C10 C9 C8 119.9(13) . .
C10 C9 C11 119.9(9) . .
C11 C9 C8 119.9(13) . .
N1 C8 C9 127(7) . .
C11 C10 C9 120.0(10) 9_568 .
C10 C11 C9 120.0(10) 9_568 .

loop_
_geom_bond_atom_site_label_1
_geom_bond_atom_site_label_2
_geom_bond_distance
_geom_bond_site_symmetry_2
C2 C3 1.41(3) .
C2 C7 1.41(3) .
C2 C1 1.506(15) .
C3 C4 1.40(3) .
C4 C5 1.41(3) .
C5 C6 1.41(3) .
C5 N1 1.505(16) .
C6 C7 1.41(3) .
N1 C8 1.30(2) .
C9 C8 1.506(16) .
C9 C10 1.41(3) .
C9 C11 1.41(3) .
C10 C11 1.41(3) 9_568
